data_7016573
loop_
_publ_author_name
'Ahn, Jungmin'
'Min Kim, Sung'
'Hwan Noh, Tae'
'Jung, Ok-Sang'

_publ_section_title
;
 Pseudorotaxane-type n-hydrocarbon container. Metallacyclodimer of
 ionic palladium(ii) complexes containing
 1,3-bis(4-pyridyl)tetramethyldisiloxane.
;
_journal_issue 34
_journal_name_full 'Dalton transactions (Cambridge, England : 2003)'
_journal_page_first 8520
_journal_page_last 8522
_journal_paper_doi 10.1039/c1dt10980d
_journal_volume 40
_journal_year 2011
_chemical_formula_sum 'C49 H84 F12 N8 O14 Pd2 S4 Si4'
_chemical_formula_weight 1690.64
_chemical_name_systematic
;
?
;
_space_group_IT_number 2
_symmetry_cell_setting triclinic
_symmetry_space_group_name_Hall '-P 1'
_symmetry_space_group_name_H-M 'P -1'
_atom_sites_solution_hydrogens geom
_atom_sites_solution_primary direct
_atom_sites_solution_secondary difmap
_audit_creation_method SHELXL-97
_cell_angle_alpha 96.8630(10)
_cell_angle_beta 98.9950(10)
_cell_angle_gamma 90.9640(10)
_cell_formula_units_Z 1
_cell_length_a 10.0638(2)
_cell_length_b 13.5769(2)
_cell_length_c 13.6782(2)
_cell_measurement_reflns_used 2311
_cell_measurement_temperature 173(2)
_cell_measurement_theta_max 20.66
_cell_measurement_theta_min 2.27
_cell_volume 1831.51(5)
_computing_cell_refinement 'Bruker APEX2'
_computing_data_collection 'Bruker APEX2'
_computing_data_reduction 'Bruker APEX2'
_computing_molecular_graphics 'Bruker SHELXTL'
_computing_publication_material 'Bruker SHELXTL'
_computing_structure_refinement 'SHELXL-97 (Sheldrick, 1997)'
_computing_structure_solution 'SHELXS-97 (Sheldrick, 1990)'
_diffrn_ambient_temperature 173(2)
_diffrn_measured_fraction_theta_full 0.992
_diffrn_measured_fraction_theta_max 0.992
_diffrn_measurement_device_type 'Bruker Breeze CCD'
_diffrn_measurement_method '\f and \w scans'
_diffrn_radiation_monochromator graphite
_diffrn_radiation_source 'fine-focus sealed tube'
_diffrn_radiation_type MoK\a
_diffrn_radiation_wavelength 0.71073
_diffrn_reflns_av_R_equivalents 0.0706
_diffrn_reflns_av_sigmaI/netI 0.0913
_diffrn_reflns_limit_h_max 13
_diffrn_reflns_limit_h_min -13
_diffrn_reflns_limit_k_max 17
_diffrn_reflns_limit_k_min -18
_diffrn_reflns_limit_l_max 18
_diffrn_reflns_limit_l_min -18
_diffrn_reflns_number 33801
_diffrn_reflns_theta_full 28.28
_diffrn_reflns_theta_max 28.28
_diffrn_reflns_theta_min 1.52
_diffrn_standards_number 0
_exptl_absorpt_coefficient_mu 0.761
_exptl_absorpt_correction_T_max 0.9347
_exptl_absorpt_correction_T_min 0.8752
_exptl_absorpt_correction_type multi-scan
_exptl_absorpt_process_details SADABS
_exptl_crystal_density_diffrn 1.533
_exptl_crystal_density_method 'not measured'
_exptl_crystal_F_000 866
_exptl_crystal_size_max 0.18
_exptl_crystal_size_mid 0.11
_exptl_crystal_size_min 0.09
_refine_diff_density_max 1.480
_refine_diff_density_min -0.830
_refine_diff_density_rms 0.111
_refine_ls_extinction_method none
_refine_ls_goodness_of_fit_ref 1.060
_refine_ls_hydrogen_treatment constr
_refine_ls_matrix_type full
_refine_ls_number_parameters 426
_refine_ls_number_reflns 9019
_refine_ls_number_restraints 0
_refine_ls_restrained_S_all 1.060
_refine_ls_R_factor_all 0.0981
_refine_ls_R_factor_gt 0.0572
_refine_ls_shift/su_max 0.000
_refine_ls_shift/su_mean 0.000
_refine_ls_structure_factor_coef Fsqd
_refine_ls_weighting_details 'calc w=1/[\s^2^(Fo^2^)+(0.0545P)^2^+0.4172P] where P=(Fo^2^+2Fc^2^)/3'
_refine_ls_weighting_scheme calc
_refine_ls_wR_factor_gt 0.1171
_refine_ls_wR_factor_ref 0.1321
_reflns_number_gt 6119
_reflns_number_total 9019
_reflns_threshold_expression >2sigma(I)
_cod_data_source_file c1dt10980d.txt
_cod_data_source_block jm
_cod_depositor_comments
;
The following automatic conversions were performed:

'_symmetry_cell_setting' value 'Triclinic' changed to 'triclinic'
according to /home/saulius/struct/CIF-dictionaries/cif_core.dic
dictionary named 'cif_core.dic' version 2.4.1 from 2010-06-29.

Automatic conversion script
Id: cif_fix_values 1715 2011-07-08 13:25:40Z adriana 
;
_cod_original_sg_symbol_H-M P-1
_cod_database_code 7016573

loop_
_symmetry_equiv_pos_as_xyz
'x, y, z'
'-x, -y, -z'

loop_
_atom_site_label
_atom_site_type_symbol
_atom_site_fract_x
_atom_site_fract_y
_atom_site_fract_z
_atom_site_U_iso_or_equiv
_atom_site_adp_type
_atom_site_occupancy
_atom_site_symmetry_multiplicity
_atom_site_calc_flag
_atom_site_refinement_flags
_atom_site_disorder_assembly
_atom_site_disorder_group
Pd1 Pd 0.27083(3) 0.15282(2) 0.20532(2) 0.02383(10) Uani 1 1 d . . .
Si1 Si 0.53531(14) 0.61070(9) 0.20465(11) 0.0436(4) Uani 1 1 d . . .
Si2 Si 0.82525(13) 0.65609(9) 0.33707(9) 0.0331(3) Uani 1 1 d . . .
S1 S 0.15165(12) 0.72580(9) 0.89710(10) 0.0386(3) Uani 1 1 d . . .
S2 S 0.35102(12) 0.98715(9) 0.71141(10) 0.0431(3) Uani 1 1 d . . .
F1 F 0.2068(4) 0.5654(3) 0.9790(4) 0.141(2) Uani 1 1 d . . .
F2 F 0.1051(5) 0.6703(5) 1.0633(4) 0.152(3) Uani 1 1 d . . .
F3 F -0.0018(4) 0.5834(4) 0.9339(5) 0.180(3) Uani 1 1 d . . .
F4 F 0.1392(4) 1.0134(4) 0.5832(3) 0.1155(16) Uani 1 1 d . . .
F5 F 0.2966(5) 0.9344(5) 0.5225(3) 0.154(2) Uani 1 1 d . . .
F6 F 0.1739(5) 0.8629(4) 0.6056(4) 0.1309(19) Uani 1 1 d . . .
O1 O 0.6742(3) 0.6177(2) 0.2843(2) 0.0396(8) Uani 1 1 d . . .
O2 O 0.0429(3) 0.7906(3) 0.9011(3) 0.0573(10) Uani 1 1 d . . .
O3 O 0.2794(3) 0.7639(3) 0.9471(3) 0.0624(11) Uani 1 1 d . . .
O4 O 0.1502(4) 0.6727(3) 0.8014(3) 0.0839(14) Uani 1 1 d . . .
O5 O 0.2682(4) 0.9894(4) 0.7869(3) 0.0852(15) Uani 1 1 d . . .
O6 O 0.4497(3) 0.9128(3) 0.7137(3) 0.0532(9) Uani 1 1 d . . .
O7 O 0.3985(4) 1.0813(3) 0.6954(4) 0.1052(19) Uani 1 1 d . . .
N1 N 0.3545(3) 0.2902(2) 0.2035(3) 0.0278(8) Uani 1 1 d . . .
N2 N 0.7656(3) 0.7990(2) 0.6558(3) 0.0273(8) Uani 1 1 d . . .
N3 N 0.1836(4) 0.0141(3) 0.2047(3) 0.0328(9) Uani 1 1 d . . .
N4 N 0.2991(3) 0.1050(3) 0.0609(3) 0.0314(8) Uani 1 1 d . . .
C1 C 0.2738(4) 0.3655(3) 0.1880(3) 0.0356(11) Uani 1 1 d . . .
H1 H 0.1791 0.3531 0.1760 0.043 Uiso 1 1 calc R . .
C2 C 0.3239(4) 0.4614(3) 0.1889(3) 0.0368(11) Uani 1 1 d . . .
H2 H 0.2633 0.5133 0.1781 0.044 Uiso 1 1 calc R . .
C3 C 0.4623(4) 0.4825(3) 0.2055(3) 0.0315(10) Uani 1 1 d . . .
C4 C 0.5430(4) 0.4031(3) 0.2224(3) 0.0326(10) Uani 1 1 d . . .
H4 H 0.6380 0.4134 0.2347 0.039 Uiso 1 1 calc R . .
C5 C 0.4885(4) 0.3091(3) 0.2219(3) 0.0317(10) Uani 1 1 d . . .
H5 H 0.5470 0.2564 0.2348 0.038 Uiso 1 1 calc R . .
C6 C 0.5721(7) 0.6253(5) 0.0800(4) 0.090(2) Uani 1 1 d . . .
H6A H 0.6057 0.6933 0.0792 0.134 Uiso 1 1 calc R . .
H6B H 0.4897 0.6118 0.0311 0.134 Uiso 1 1 calc R . .
H6C H 0.6405 0.5785 0.0631 0.134 Uiso 1 1 calc R . .
C7 C 0.4165(7) 0.7025(4) 0.2451(5) 0.0805(15) Uani 1 1 d . . .
H7A H 0.4007 0.6932 0.3124 0.121 Uiso 1 1 calc R . .
H7B H 0.3311 0.6936 0.1989 0.121 Uiso 1 1 calc R . .
H7C H 0.4543 0.7696 0.2456 0.121 Uiso 1 1 calc R . .
C8 C 0.9359(5) 0.5499(4) 0.3490(4) 0.0574(15) Uani 1 1 d . . .
H8A H 0.9072 0.5092 0.3970 0.086 Uiso 1 1 calc R . .
H8B H 1.0290 0.5744 0.3724 0.086 Uiso 1 1 calc R . .
H8C H 0.9303 0.5097 0.2839 0.086 Uiso 1 1 calc R . .
C9 C 0.8930(5) 0.7491(4) 0.2681(4) 0.0549(15) Uani 1 1 d . . .
H9A H 0.9019 0.7182 0.2010 0.082 Uiso 1 1 calc R . .
H9B H 0.9815 0.7743 0.3036 0.082 Uiso 1 1 calc R . .
H9C H 0.8315 0.8041 0.2631 0.082 Uiso 1 1 calc R . .
C10 C 0.8057(4) 0.7159(3) 0.4649(3) 0.0276(9) Uani 1 1 d . . .
C11 C 0.6939(5) 0.7716(3) 0.4812(3) 0.0349(10) Uani 1 1 d . . .
H11 H 0.6288 0.7829 0.4259 0.042 Uiso 1 1 calc R . .
C12 C 0.6762(4) 0.8099(3) 0.5746(3) 0.0311(10) Uani 1 1 d . . .
H12 H 0.5976 0.8458 0.5826 0.037 Uiso 1 1 calc R . .
C13 C 0.8761(4) 0.7484(3) 0.6430(3) 0.0341(10) Uani 1 1 d . . .
H13 H 0.9415 0.7414 0.6996 0.041 Uiso 1 1 calc R . .
C14 C 0.8978(4) 0.7063(3) 0.5506(3) 0.0342(10) Uani 1 1 d . . .
H14 H 0.9768 0.6701 0.5449 0.041 Uiso 1 1 calc R . .
C15 C 0.0452(5) 0.0192(4) 0.2309(5) 0.0665(18) Uani 1 1 d . . .
H15A H -0.0043 0.0699 0.1964 0.100 Uiso 1 1 calc R . .
H15B H 0.0510 0.0365 0.3032 0.100 Uiso 1 1 calc R . .
H15C H -0.0021 -0.0454 0.2105 0.100 Uiso 1 1 calc R . .
C16 C 0.2610(5) -0.0448(4) 0.2739(5) 0.0649(18) Uani 1 1 d . . .
H16A H 0.2145 -0.1093 0.2712 0.097 Uiso 1 1 calc R . .
H16B H 0.2703 -0.0099 0.3418 0.097 Uiso 1 1 calc R . .
H16C H 0.3505 -0.0549 0.2555 0.097 Uiso 1 1 calc R . .
C17 C 0.1670(7) -0.0308(4) 0.1006(5) 0.0805(15) Uani 1 1 d . . .
H17A H 0.1637 -0.1039 0.0989 0.097 Uiso 1 1 calc R . .
H17B H 0.0794 -0.0115 0.0656 0.097 Uiso 1 1 calc R . .
C18 C 0.2693(6) -0.0040(4) 0.0477(4) 0.0630(18) Uani 1 1 d . . .
H18A H 0.2413 -0.0270 -0.0242 0.076 Uiso 1 1 calc R . .
H18B H 0.3524 -0.0382 0.0708 0.076 Uiso 1 1 calc R . .
C19 C 0.2081(5) 0.1564(4) -0.0103(3) 0.0450(13) Uani 1 1 d . . .
H19A H 0.2149 0.1281 -0.0786 0.067 Uiso 1 1 calc R . .
H19B H 0.2336 0.2273 -0.0010 0.067 Uiso 1 1 calc R . .
H19C H 0.1152 0.1479 0.0015 0.067 Uiso 1 1 calc R . .
C20 C 0.4384(4) 0.1211(4) 0.0426(3) 0.0400(11) Uani 1 1 d . . .
H20A H 0.4457 0.0930 -0.0256 0.060 Uiso 1 1 calc R . .
H20B H 0.5008 0.0885 0.0899 0.060 Uiso 1 1 calc R . .
H20C H 0.4609 0.1924 0.0515 0.060 Uiso 1 1 calc R . .
C21 C 0.1145(7) 0.6327(6) 0.9717(7) 0.093(3) Uani 1 1 d . . .
C22 C 0.2375(7) 0.9463(6) 0.5993(5) 0.0727(19) Uani 1 1 d . . .
C23 C 0.4832(8) 0.5521(5) 0.5033(6) 0.095(3) Uani 1 1 d . . .
H23A H 0.5199 0.5823 0.4503 0.114 Uiso 1 1 calc R . .
H23B H 0.5287 0.5862 0.5683 0.114 Uiso 1 1 calc R . .
C24 C 0.3349(8) 0.5711(7) 0.4938(7) 0.115(3) Uani 1 1 d . . .
H24A H 0.2894 0.5410 0.4272 0.138 Uiso 1 1 d R B .
H24B H 0.2967 0.5381 0.5444 0.138 Uiso 1 1 d R . .
H24C H 0.3080 0.6699 0.5059 0.138 Uiso 0.50 1 d PR A 1
C25 C 0.3075(15) 0.6722(14) 0.5056(13) 0.115(6) Uani 0.50 1 d P B 2
H25A H 0.2100 0.6799 0.4992 0.173 Uiso 0.50 1 calc PR B 2
H25B H 0.3426 0.7047 0.4543 0.173 Uiso 0.50 1 calc PR B 2
H25C H 0.3508 0.7026 0.5718 0.173 Uiso 0.50 1 calc PR B 2

loop_
_atom_site_aniso_label
_atom_site_aniso_U_11
_atom_site_aniso_U_22
_atom_site_aniso_U_33
_atom_site_aniso_U_23
_atom_site_aniso_U_13
_atom_site_aniso_U_12
Pd1 0.02459(17) 0.02193(16) 0.02472(17) 0.00029(12) 0.00540(12) -0.00129(12)
Si1 0.0533(8) 0.0240(6) 0.0474(8) 0.0083(6) -0.0123(7) -0.0096(6)
Si2 0.0397(7) 0.0286(6) 0.0291(7) -0.0035(5) 0.0048(6) -0.0003(5)
S1 0.0331(6) 0.0319(6) 0.0483(8) 0.0003(6) 0.0020(5) 0.0050(5)
S2 0.0363(7) 0.0389(7) 0.0519(8) 0.0067(6) -0.0009(6) 0.0043(5)
F1 0.093(3) 0.086(3) 0.232(6) 0.091(4) -0.060(4) -0.004(3)
F2 0.110(4) 0.262(8) 0.110(4) 0.122(5) 0.024(3) 0.003(4)
F3 0.083(3) 0.172(5) 0.279(7) 0.176(5) -0.096(4) -0.080(3)
F4 0.072(3) 0.158(5) 0.108(4) 0.046(3) -0.033(2) 0.012(3)
F5 0.144(4) 0.278(7) 0.038(2) 0.004(3) 0.023(3) 0.019(4)
F6 0.115(3) 0.109(4) 0.145(4) -0.036(3) -0.007(3) -0.057(3)
O1 0.0472(19) 0.0320(17) 0.0343(18) -0.0011(14) -0.0049(15) -0.0085(15)
O2 0.052(2) 0.062(2) 0.065(3) 0.015(2) 0.0201(19) 0.0284(19)
O3 0.042(2) 0.058(2) 0.082(3) 0.005(2) -0.004(2) -0.0094(18)
O4 0.097(3) 0.080(3) 0.059(3) -0.026(2) -0.012(2) 0.035(3)
O5 0.069(3) 0.133(4) 0.053(3) -0.006(3) 0.019(2) 0.029(3)
O6 0.044(2) 0.050(2) 0.072(3) 0.0241(19) 0.0139(19) 0.0196(17)
O7 0.068(3) 0.045(3) 0.194(6) 0.042(3) -0.026(3) -0.008(2)
N1 0.0253(18) 0.0243(18) 0.034(2) 0.0049(15) 0.0028(15) -0.0012(15)
N2 0.0267(18) 0.0270(18) 0.0268(19) 0.0007(15) 0.0021(15) -0.0009(15)
N3 0.039(2) 0.0275(19) 0.031(2) 0.0009(16) 0.0068(17) -0.0082(16)
N4 0.033(2) 0.031(2) 0.029(2) -0.0024(16) 0.0081(16) -0.0040(16)
C1 0.027(2) 0.036(3) 0.042(3) 0.004(2) -0.001(2) 0.000(2)
C2 0.037(3) 0.024(2) 0.046(3) 0.002(2) 0.000(2) 0.0045(19)
C3 0.042(3) 0.022(2) 0.027(2) 0.0029(18) -0.001(2) -0.0020(19)
C4 0.033(2) 0.026(2) 0.039(3) 0.0020(19) 0.004(2) -0.0041(18)
C5 0.034(2) 0.025(2) 0.037(3) 0.0071(19) 0.004(2) 0.0025(18)
C6 0.114(6) 0.090(5) 0.057(4) 0.038(4) -0.026(4) -0.058(4)
C7 0.097(4) 0.040(2) 0.097(4) -0.012(2) 0.011(3) -0.020(2)
C8 0.064(4) 0.051(3) 0.050(3) -0.011(3) -0.002(3) 0.022(3)
C9 0.065(4) 0.057(3) 0.044(3) 0.000(3) 0.019(3) -0.014(3)
C10 0.032(2) 0.024(2) 0.026(2) 0.0018(17) 0.0045(18) -0.0054(18)
C11 0.040(3) 0.035(2) 0.027(2) 0.002(2) -0.001(2) 0.001(2)
C12 0.029(2) 0.032(2) 0.032(2) 0.0042(19) 0.0033(19) 0.0046(18)
C13 0.032(2) 0.041(3) 0.028(2) 0.004(2) -0.0004(19) 0.004(2)
C14 0.032(2) 0.038(3) 0.032(2) 0.000(2) 0.007(2) 0.011(2)
C15 0.033(3) 0.046(3) 0.124(6) 0.025(4) 0.013(3) -0.007(2)
C16 0.048(3) 0.034(3) 0.111(5) 0.027(3) -0.007(3) -0.005(2)
C17 0.097(4) 0.040(2) 0.097(4) -0.012(2) 0.011(3) -0.020(2)
C18 0.088(4) 0.037(3) 0.069(4) -0.015(3) 0.046(3) -0.023(3)
C19 0.040(3) 0.063(3) 0.030(3) -0.002(2) 0.004(2) 0.005(2)
C20 0.033(2) 0.050(3) 0.039(3) 0.003(2) 0.012(2) 0.007(2)
C21 0.046(4) 0.095(6) 0.138(8) 0.071(6) -0.027(5) -0.020(4)
C22 0.065(4) 0.098(6) 0.051(4) 0.007(4) -0.002(3) -0.001(4)
C23 0.113(6) 0.097(5) 0.078(5) 0.003(5) 0.032(4) -0.033(6)
C24 0.094(6) 0.131(8) 0.123(8) 0.012(6) 0.031(6) -0.019(6)
C25 0.079(11) 0.140(17) 0.113(14) -0.045(12) 0.017(9) 0.012(11)

loop_
_atom_type_symbol
_atom_type_description
_atom_type_scat_dispersion_real
_atom_type_scat_dispersion_imag
_atom_type_scat_source
C C 0.0033 0.0016 'International Tables Vol C Tables 4.2.6.8 and 6.1.1.4'
H H 0.0000 0.0000 'International Tables Vol C Tables 4.2.6.8 and 6.1.1.4'
F F 0.0171 0.0103 'International Tables Vol C Tables 4.2.6.8 and 6.1.1.4'
N N 0.0061 0.0033 'International Tables Vol C Tables 4.2.6.8 and 6.1.1.4'
O O 0.0106 0.0060 'International Tables Vol C Tables 4.2.6.8 and 6.1.1.4'
Pd Pd -0.9988 1.0072 'International Tables Vol C Tables 4.2.6.8 and 6.1.1.4'
S S 0.1246 0.1234 'International Tables Vol C Tables 4.2.6.8 and 6.1.1.4'
Si Si 0.0817 0.0704 'International Tables Vol C Tables 4.2.6.8 and 6.1.1.4'

loop_
_geom_angle_atom_site_label_1
_geom_angle_atom_site_label_2
_geom_angle_atom_site_label_3
_geom_angle
_geom_angle_site_symmetry_1
_geom_angle_site_symmetry_3
N2 Pd1 N1 87.29(13) 2_666 .
N2 Pd1 N3 93.30(13) 2_666 .
N1 Pd1 N3 178.92(15) . .
N2 Pd1 N4 177.39(14) 2_666 .
N1 Pd1 N4 93.02(13) . .
N3 Pd1 N4 86.36(13) . .
O1 Si1 C6 110.1(2) . .
O1 Si1 C7 110.8(2) . .
C6 Si1 C7 111.8(3) . .
O1 Si1 C3 104.96(18) . .
C6 Si1 C3 109.9(2) . .
C7 Si1 C3 109.0(2) . .
O1 Si2 C8 110.2(2) . .
O1 Si2 C9 110.9(2) . .
C8 Si2 C9 111.8(3) . .
O1 Si2 C10 105.05(17) . .
C8 Si2 C10 109.2(2) . .
C9 Si2 C10 109.4(2) . .
O4 S1 O3 115.6(3) . .
O4 S1 O2 113.0(2) . .
O3 S1 O2 116.4(2) . .
O4 S1 C21 103.9(4) . .
O3 S1 C21 102.1(3) . .
O2 S1 C21 103.4(3) . .
O7 S2 O5 114.4(3) . .
O7 S2 O6 114.5(2) . .
O5 S2 O6 115.5(3) . .
O7 S2 C22 103.7(3) . .
O5 S2 C22 103.6(3) . .
O6 S2 C22 103.0(3) . .
Si1 O1 Si2 158.1(2) . .
C1 N1 C5 118.4(4) . .
C1 N1 Pd1 118.9(3) . .
C5 N1 Pd1 122.6(3) . .
C13 N2 C12 117.9(4) . .
C13 N2 Pd1 120.5(3) . 2_666
C12 N2 Pd1 121.4(3) . 2_666
C16 N3 C17 113.7(4) . .
C16 N3 C15 106.9(4) . .
C17 N3 C15 105.9(4) . .
C16 N3 Pd1 113.0(3) . .
C17 N3 Pd1 104.9(3) . .
C15 N3 Pd1 112.4(3) . .
C19 N4 C20 108.1(3) . .
C19 N4 C18 112.1(4) . .
C20 N4 C18 107.8(4) . .
C19 N4 Pd1 110.0(3) . .
C20 N4 Pd1 114.0(3) . .
C18 N4 Pd1 104.8(3) . .
N1 C1 C2 121.9(4) . .
N1 C1 H1 119.0 . .
C2 C1 H1 119.0 . .
C1 C2 C3 120.8(4) . .
C1 C2 H2 119.6 . .
C3 C2 H2 119.6 . .
C4 C3 C2 115.8(4) . .
C4 C3 Si1 121.8(3) . .
C2 C3 Si1 122.4(3) . .
C5 C4 C3 121.4(4) . .
C5 C4 H4 119.3 . .
C3 C4 H4 119.3 . .
N1 C5 C4 121.7(4) . .
N1 C5 H5 119.2 . .
C4 C5 H5 119.2 . .
Si1 C6 H6A 109.5 . .
Si1 C6 H6B 109.5 . .
H6A C6 H6B 109.5 . .
Si1 C6 H6C 109.5 . .
H6A C6 H6C 109.5 . .
H6B C6 H6C 109.5 . .
Si1 C7 H7A 109.5 . .
Si1 C7 H7B 109.5 . .
H7A C7 H7B 109.5 . .
Si1 C7 H7C 109.5 . .
H7A C7 H7C 109.5 . .
H7B C7 H7C 109.5 . .
Si2 C8 H8A 109.5 . .
Si2 C8 H8B 109.5 . .
H8A C8 H8B 109.5 . .
Si2 C8 H8C 109.5 . .
H8A C8 H8C 109.5 . .
H8B C8 H8C 109.5 . .
Si2 C9 H9A 109.5 . .
Si2 C9 H9B 109.5 . .
H9A C9 H9B 109.5 . .
Si2 C9 H9C 109.5 . .
H9A C9 H9C 109.5 . .
H9B C9 H9C 109.5 . .
C14 C10 C11 114.9(4) . .
C14 C10 Si2 123.4(3) . .
C11 C10 Si2 121.7(3) . .
C12 C11 C10 121.5(4) . .
C12 C11 H11 119.2 . .
C10 C11 H11 119.2 . .
N2 C12 C11 122.4(4) . .
N2 C12 H12 118.8 . .
C11 C12 H12 118.8 . .
N2 C13 C14 122.2(4) . .
N2 C13 H13 118.9 . .
C14 C13 H13 118.9 . .
C13 C14 C10 121.1(4) . .
C13 C14 H14 119.5 . .
C10 C14 H14 119.5 . .
N3 C15 H15A 109.5 . .
N3 C15 H15B 109.5 . .
H15A C15 H15B 109.5 . .
N3 C15 H15C 109.5 . .
H15A C15 H15C 109.5 . .
H15B C15 H15C 109.5 . .
N3 C16 H16A 109.5 . .
N3 C16 H16B 109.5 . .
H16A C16 H16B 109.5 . .
N3 C16 H16C 109.5 . .
H16A C16 H16C 109.5 . .
H16B C16 H16C 109.5 . .
C18 C17 N3 114.8(5) . .
C18 C17 H17A 108.6 . .
N3 C17 H17A 108.6 . .
C18 C17 H17B 108.6 . .
N3 C17 H17B 108.6 . .
H17A C17 H17B 107.5 . .
C17 C18 N4 112.7(4) . .
C17 C18 H18A 109.0 . .
N4 C18 H18A 109.0 . .
C17 C18 H18B 109.0 . .
N4 C18 H18B 109.0 . .
H18A C18 H18B 107.8 . .
N4 C19 H19A 109.5 . .
N4 C19 H19B 109.5 . .
H19A C19 H19B 109.5 . .
N4 C19 H19C 109.5 . .
H19A C19 H19C 109.5 . .
H19B C19 H19C 109.5 . .
N4 C20 H20A 109.5 . .
N4 C20 H20B 109.5 . .
H20A C20 H20B 109.5 . .
N4 C20 H20C 109.5 . .
H20A C20 H20C 109.5 . .
H20B C20 H20C 109.5 . .
F1 C21 F2 106.4(7) . .
F1 C21 F3 106.2(7) . .
F2 C21 F3 107.1(8) . .
F1 C21 S1 112.8(6) . .
F2 C21 S1 112.2(6) . .
F3 C21 S1 111.8(5) . .
F5 C22 F6 108.4(7) . .
F5 C22 F4 108.2(6) . .
F6 C22 F4 105.4(6) . .
F5 C22 S2 112.6(5) . .
F6 C22 S2 111.6(5) . .
F4 C22 S2 110.3(5) . .
C23 C23 C24 115.0(9) 2_666 .
C23 C23 H23A 108.5 2_666 .
C24 C23 H23A 108.5 . .
C23 C23 H23B 108.5 2_666 .
C24 C23 H23B 108.5 . .
H23A C23 H23B 107.5 . .
C25 C24 C23 113.1(10) . .
C25 C24 H24A 108.7 . .
C23 C24 H24A 109.1 . .
C25 C24 H24B 109.2 . .
C23 C24 H24B 108.9 . .
H24A C24 H24B 107.7 . .
C25 C24 H24C 0.3 . .
C23 C24 H24C 113.2 . .
H24A C24 H24C 108.9 . .
H24B C24 H24C 108.9 . .
C24 C25 H24C 13.7 . .
C24 C25 H25A 109.5 . .
H24C C25 H25A 105.6 . .
C24 C25 H25B 109.5 . .
H24C C25 H25B 122.6 . .
H25A C25 H25B 109.5 . .
C24 C25 H25C 109.5 . .
H24C C25 H25C 99.4 . .
H25A C25 H25C 109.5 . .
H25B C25 H25C 109.5 . .

loop_
_geom_bond_atom_site_label_1
_geom_bond_atom_site_label_2
_geom_bond_distance
_geom_bond_site_symmetry_2
Pd1 N2 2.024(3) 2_666
Pd1 N1 2.038(3) .
Pd1 N3 2.063(3) .
Pd1 N4 2.068(3) .
Si1 O1 1.626(3) .
Si1 C6 1.832(6) .
Si1 C7 1.839(6) .
Si1 C3 1.880(4) .
Si2 O1 1.626(3) .
Si2 C8 1.843(5) .
Si2 C9 1.845(5) .
Si2 C10 1.878(4) .
S1 O4 1.414(4) .
S1 O3 1.417(3) .
S1 O2 1.420(3) .
S1 C21 1.786(7) .
S2 O7 1.410(4) .
S2 O5 1.423(4) .
S2 O6 1.427(3) .
S2 C22 1.786(6) .
F1 C21 1.315(9) .
F2 C21 1.314(10) .
F3 C21 1.337(7) .
F4 C22 1.367(8) .
F5 C22 1.282(7) .
F6 C22 1.310(8) .
N1 C1 1.333(5) .
N1 C5 1.347(5) .
N2 C13 1.340(5) .
N2 C12 1.341(5) .
N2 Pd1 2.024(3) 2_666
N3 C16 1.454(6) .
N3 C17 1.465(7) .
N3 C15 1.492(6) .
N4 C19 1.476(6) .
N4 C20 1.479(5) .
N4 C18 1.490(6) .
C1 C2 1.386(6) .
C1 H1 0.9500 .
C2 C3 1.394(6) .
C2 H2 0.9500 .
C3 C4 1.380(6) .
C4 C5 1.379(5) .
C4 H4 0.9500 .
C5 H5 0.9500 .
C6 H6A 0.9800 .
C6 H6B 0.9800 .
C6 H6C 0.9800 .
C7 H7A 0.9800 .
C7 H7B 0.9800 .
C7 H7C 0.9800 .
C8 H8A 0.9800 .
C8 H8B 0.9800 .
C8 H8C 0.9800 .
C9 H9A 0.9800 .
C9 H9B 0.9800 .
C9 H9C 0.9800 .
C10 C14 1.397(6) .
C10 C11 1.398(6) .
C11 C12 1.360(6) .
C11 H11 0.9500 .
C12 H12 0.9500 .
C13 C14 1.375(6) .
C13 H13 0.9500 .
C14 H14 0.9500 .
C15 H15A 0.9800 .
C15 H15B 0.9800 .
C15 H15C 0.9800 .
C16 H16A 0.9800 .
C16 H16B 0.9800 .
C16 H16C 0.9800 .
C17 C18 1.413(8) .
C17 H17A 0.9900 .
C17 H17B 0.9900 .
C18 H18A 0.9900 .
C18 H18B 0.9900 .
C19 H19A 0.9800 .
C19 H19B 0.9800 .
C19 H19C 0.9800 .
C20 H20A 0.9800 .
C20 H20B 0.9800 .
C20 H20C 0.9800 .
C23 C23 1.456(14) 2_666
C23 C24 1.508(11) .
C23 H23A 0.9900 .
C23 H23B 0.9900 .
C24 C25 1.399(18) .
C24 H24A 0.9900 .
C24 H24B 0.9900 .
C24 H24C 1.3693 .
C25 H24C 0.0310 .
C25 H25A 0.9800 .
C25 H25B 0.9800 .
C25 H25C 0.9800 .

loop_
_geom_torsion_atom_site_label_1
_geom_torsion_atom_site_label_2
_geom_torsion_atom_site_label_3
_geom_torsion_atom_site_label_4
_geom_torsion
_geom_torsion_site_symmetry_1
C6 Si1 O1 Si2 37.4(7) .
C7 Si1 O1 Si2 -86.9(6) .
C3 Si1 O1 Si2 155.6(6) .
C8 Si2 O1 Si1 -126.8(6) .
C9 Si2 O1 Si1 -2.4(7) .
C10 Si2 O1 Si1 115.7(6) .
N2 Pd1 N1 C1 -77.0(3) 2_666
N3 Pd1 N1 C1 46(8) .
N4 Pd1 N1 C1 100.4(3) .
N2 Pd1 N1 C5 100.0(3) 2_666
N3 Pd1 N1 C5 -137(8) .
N4 Pd1 N1 C5 -82.6(3) .
N2 Pd1 N3 C16 -69.0(4) 2_666
N1 Pd1 N3 C16 168(8) .
N4 Pd1 N3 C16 113.6(4) .
N2 Pd1 N3 C17 166.7(4) 2_666
N1 Pd1 N3 C17 44(8) .
N4 Pd1 N3 C17 -10.7(4) .
N2 Pd1 N3 C15 52.2(4) 2_666
N1 Pd1 N3 C15 -70(8) .
N4 Pd1 N3 C15 -125.2(4) .
N2 Pd1 N4 C19 27(3) 2_666
N1 Pd1 N4 C19 -69.9(3) .
N3 Pd1 N4 C19 109.2(3) .
N2 Pd1 N4 C20 148(3) 2_666
N1 Pd1 N4 C20 51.7(3) .
N3 Pd1 N4 C20 -129.2(3) .
N2 Pd1 N4 C18 -94(3) 2_666
N1 Pd1 N4 C18 169.3(3) .
N3 Pd1 N4 C18 -11.6(3) .
C5 N1 C1 C2 0.9(6) .
Pd1 N1 C1 C2 178.0(3) .
N1 C1 C2 C3 0.5(7) .
C1 C2 C3 C4 -1.2(6) .
C1 C2 C3 Si1 178.6(3) .
O1 Si1 C3 C4 -32.0(4) .
C6 Si1 C3 C4 86.4(4) .
C7 Si1 C3 C4 -150.8(4) .
O1 Si1 C3 C2 148.1(4) .
C6 Si1 C3 C2 -93.5(4) .
C7 Si1 C3 C2 29.4(5) .
C2 C3 C4 C5 0.5(6) .
Si1 C3 C4 C5 -179.3(3) .
C1 N1 C5 C4 -1.6(6) .
Pd1 N1 C5 C4 -178.6(3) .
C3 C4 C5 N1 0.9(7) .
O1 Si2 C10 C14 140.5(3) .
C8 Si2 C10 C14 22.3(4) .
C9 Si2 C10 C14 -100.3(4) .
O1 Si2 C10 C11 -37.6(4) .
C8 Si2 C10 C11 -155.8(4) .
C9 Si2 C10 C11 81.5(4) .
C14 C10 C11 C12 -2.1(6) .
Si2 C10 C11 C12 176.2(3) .
C13 N2 C12 C11 0.2(6) .
Pd1 N2 C12 C11 -174.9(3) 2_666
C10 C11 C12 N2 1.7(7) .
C12 N2 C13 C14 -1.6(6) .
Pd1 N2 C13 C14 173.6(3) 2_666
N2 C13 C14 C10 1.0(7) .
C11 C10 C14 C13 0.8(6) .
Si2 C10 C14 C13 -177.4(3) .
C16 N3 C17 C18 -89.7(6) .
C15 N3 C17 C18 153.2(5) .
Pd1 N3 C17 C18 34.1(6) .
N3 C17 C18 N4 -48.1(8) .
C19 N4 C18 C17 -85.5(6) .
C20 N4 C18 C17 155.7(5) .
Pd1 N4 C18 C17 33.9(6) .
O4 S1 C21 F1 63.1(7) .
O3 S1 C21 F1 -57.5(7) .
O2 S1 C21 F1 -178.7(6) .
O4 S1 C21 F2 -176.8(5) .
O3 S1 C21 F2 62.6(6) .
O2 S1 C21 F2 -58.6(6) .
O4 S1 C21 F3 -56.5(8) .
O3 S1 C21 F3 -177.0(7) .
O2 S1 C21 F3 61.7(8) .
O7 S2 C22 F5 63.8(7) .
O5 S2 C22 F5 -176.4(6) .
O6 S2 C22 F5 -55.8(6) .
O7 S2 C22 F6 -173.9(5) .
O5 S2 C22 F6 -54.2(6) .
O6 S2 C22 F6 66.5(5) .
O7 S2 C22 F4 -57.2(5) .
O5 S2 C22 F4 62.6(5) .
O6 S2 C22 F4 -176.8(4) .
C23 C23 C24 C25 177.0(12) 2_666
